data_4315013
loop_
_publ_author_name
'You-Wen Lin'
'Bo-Ren Jian'
'Sin-Chiang Huang'
'Chin-Her Huang'
'Kuei-Fang Hsu'

_publ_section_title
;
 Synthesis and Characterization of Three Ytterbium Coordination Polymers
 Featuring Various Cationic Species and a Luminescence Study of a Terbium
 Analogue With Open Channels
;
_journal_name_full 'Inorganic Chemistry'
_journal_page_first 2316
_journal_page_last 2324
_journal_paper_doi 10.1021/ic9021992
_journal_volume 49
_journal_year 2010
_chemical_formula_moiety (NH4)[Yb(OBA)2(H2O)2]
_chemical_formula_sum 'C28 H24 N O12 Yb'
_chemical_formula_weight 739.52
_space_group_IT_number 61
_symmetry_cell_setting orthorhombic
_symmetry_space_group_name_Hall '-P 2ac 2ab'
_symmetry_space_group_name_H-M 'P b c a'
_atom_sites_solution_hydrogens geom
_atom_sites_solution_primary direct
_atom_sites_solution_secondary difmap
_audit_creation_method SHELXL-97
_cell_angle_alpha 90.00
_cell_angle_beta 90.00
_cell_angle_gamma 90.00
_cell_formula_units_Z 8
_cell_length_a 9.9772(6)
_cell_length_b 19.1646(12)
_cell_length_c 28.2445(18)
_cell_measurement_reflns_used 4465
_cell_measurement_temperature 293(2)
_cell_measurement_theta_max 28.13
_cell_measurement_theta_min 2.41
_cell_volume 5400.6(6)
_computing_cell_refinement 'Bruker SMART APEX II'
_computing_data_collection 'Bruker SMART APEX II'
_computing_data_reduction 'Bruker SMART APEX II'
_computing_structure_refinement 'SHELXL-97 (Sheldrick, 1997)'
_computing_structure_solution 'SHELXS-97 (Sheldrick, 1990)'
_diffrn_ambient_temperature 293(2)
_diffrn_measured_fraction_theta_full 0.998
_diffrn_measured_fraction_theta_max 0.998
_diffrn_measurement_device_type 'CCD area detector'
_diffrn_measurement_method 'phi and omega scans'
_diffrn_radiation_monochromator graphite
_diffrn_radiation_source 'fine-focus sealed tube'
_diffrn_radiation_type MoK\a
_diffrn_radiation_wavelength 0.71073
_diffrn_reflns_av_R_equivalents 0.0543
_diffrn_reflns_av_sigmaI/netI 0.0386
_diffrn_reflns_limit_h_max 12
_diffrn_reflns_limit_h_min -13
_diffrn_reflns_limit_k_max 15
_diffrn_reflns_limit_k_min -25
_diffrn_reflns_limit_l_max 37
_diffrn_reflns_limit_l_min -37
_diffrn_reflns_number 38227
_diffrn_reflns_theta_full 28.35
_diffrn_reflns_theta_max 28.35
_diffrn_reflns_theta_min 1.44
_exptl_absorpt_coefficient_mu 3.532
_exptl_absorpt_correction_T_max 1
_exptl_absorpt_correction_T_min 0.23718
_exptl_absorpt_correction_type multi-scan
_exptl_absorpt_process_details SADABS
_exptl_crystal_colour colorless
_exptl_crystal_density_diffrn 1.819
_exptl_crystal_density_method 'not measured'
_exptl_crystal_description lamellar
_exptl_crystal_F_000 2920
_exptl_crystal_size_max 0.5
_exptl_crystal_size_mid 0.4
_exptl_crystal_size_min 0.1
_refine_diff_density_max 1.439
_refine_diff_density_min -0.939
_refine_diff_density_rms 0.120
_refine_ls_goodness_of_fit_ref 1.019
_refine_ls_hydrogen_treatment noref
_refine_ls_matrix_type full
_refine_ls_number_parameters 380
_refine_ls_number_reflns 6731
_refine_ls_number_restraints 0
_refine_ls_restrained_S_all 1.019
_refine_ls_R_factor_all 0.0450
_refine_ls_R_factor_gt 0.0348
_refine_ls_shift/su_max 0.001
_refine_ls_shift/su_mean 0.001
_refine_ls_structure_factor_coef Fsqd
_refine_ls_weighting_details 'calc w=1/[\s^2^(Fo^2^)+(0.1000P)^2^+0.0000P] where P=(Fo^2^+2Fc^2^)/3'
_refine_ls_weighting_scheme calc
_refine_ls_wR_factor_gt 0.0853
_refine_ls_wR_factor_ref 0.0907
_reflns_number_gt 5548
_reflns_number_total 6731
_reflns_threshold_expression >2sigma(I)
_cod_data_source_file ic9021992_si_002_2.cif
_cod_data_source_block compound2
_cod_database_code 4315013

loop_
_symmetry_equiv_pos_as_xyz
'x, y, z'
'-x+1/2, -y, z+1/2'
'-x, y+1/2, -z+1/2'
'x+1/2, -y+1/2, -z'
'-x, -y, -z'
'x-1/2, y, -z-1/2'
'x, -y-1/2, z-1/2'
'-x-1/2, y-1/2, z'

loop_
_atom_site_label
_atom_site_type_symbol
_atom_site_fract_x
_atom_site_fract_y
_atom_site_fract_z
_atom_site_U_iso_or_equiv
_atom_site_adp_type
_atom_site_occupancy
_atom_site_symmetry_multiplicity
_atom_site_calc_flag
_atom_site_refinement_flags
_atom_site_disorder_assembly
_atom_site_disorder_group
Yb1 Yb 0.085684(15) 0.115738(8) 0.495599(5) 0.02468(7) Uani 1 1 d . . .
O1 O 0.2415(3) 0.15200(14) 0.55485(9) 0.0357(6) Uani 1 1 d . . .
O2 O 0.0542(3) 0.21091(14) 0.54831(9) 0.0334(6) Uani 1 1 d . . .
O3 O 0.2939(3) 0.35389(15) 0.73277(9) 0.0516(8) Uani 1 1 d . . .
O4 O 0.2250(3) 0.20092(13) 0.93077(9) 0.0403(6) Uani 1 1 d . . .
O5 O 0.1957(3) 0.31096(14) 0.95185(9) 0.0405(7) Uani 1 1 d . . .
O6 O 0.0250(3) 0.06362(13) 0.42752(9) 0.0331(6) Uani 1 1 d . . .
O7 O -0.0038(3) -0.04472(14) 0.45255(8) 0.0358(6) Uani 1 1 d . . .
O8 O -0.0345(4) -0.10577(14) 0.23494(10) 0.0509(8) Uani 1 1 d . . .
O9 O 0.2031(3) 0.05993(16) 0.05997(10) 0.0451(7) Uani 1 1 d . . .
O10 O -0.0128(3) 0.06429(18) 0.04352(12) 0.0601(9) Uani 1 1 d . . .
O11 O -0.1339(3) 0.15280(15) 0.48671(9) 0.0383(6) Uani 1 1 d . . .
H11B H -0.1481 0.1886 0.5042 0.050 Uiso 1 1 d . . .
H11C H -0.1474 0.1651 0.4577 0.050 Uiso 1 1 d . . .
O12 O 0.2500(3) 0.03421(15) 0.48783(9) 0.0382(6) Uani 1 1 d . . .
H12B H 0.3142 0.0434 0.5068 0.050 Uiso 1 1 d . . .
H12C H 0.2185 -0.0062 0.4951 0.050 Uiso 1 1 d . . .
C1 C 0.1642(4) 0.19975(19) 0.56959(12) 0.0294(8) Uani 1 1 d . . .
C2 C 0.2002(4) 0.24063(19) 0.61241(12) 0.0298(7) Uani 1 1 d . . .
C3 C 0.1121(4) 0.2894(2) 0.63018(14) 0.0397(9) Uani 1 1 d . . .
H3A H 0.0317 0.2980 0.6146 0.050 Uiso 1 1 calc . . .
C4 C 0.3193(4) 0.2282(3) 0.63603(15) 0.0494(11) Uani 1 1 d . . .
H4A H 0.3789 0.1949 0.6245 0.050 Uiso 1 1 calc . . .
C5 C 0.1429(5) 0.3254(2) 0.67105(14) 0.0431(10) Uani 1 1 d . . .
H5A H 0.0829 0.3580 0.6832 0.050 Uiso 1 1 calc . . .
C6 C 0.3500(5) 0.2650(3) 0.67651(16) 0.0557(13) Uani 1 1 d . . .
H6A H 0.4306 0.2571 0.6921 0.050 Uiso 1 1 calc . . .
C7 C 0.2616(4) 0.3132(2) 0.69353(12) 0.0398(9) Uani 1 1 d . . .
C8 C 0.2710(4) 0.32824(19) 0.77770(12) 0.0314(8) Uani 1 1 d . . .
C9 C 0.2844(4) 0.37636(18) 0.81381(14) 0.0361(9) Uani 1 1 d . . .
H9A H 0.3060 0.4224 0.8068 0.050 Uiso 1 1 calc . . .
C10 C 0.2385(5) 0.2598(2) 0.78769(13) 0.0441(10) Uani 1 1 d . . .
H10A H 0.2273 0.2276 0.7634 0.050 Uiso 1 1 calc . . .
C11 C 0.2659(4) 0.35616(18) 0.85998(13) 0.0329(8) Uani 1 1 d . . .
H11A H 0.2735 0.3889 0.8841 0.050 Uiso 1 1 calc . . .
C12 C 0.2227(4) 0.23971(19) 0.83443(13) 0.0374(9) Uani 1 1 d . . .
H12A H 0.2028 0.1934 0.8414 0.050 Uiso 1 1 calc . . .
C13 C 0.2360(4) 0.28753(18) 0.87098(11) 0.0269(7) Uani 1 1 d . . .
C14 C 0.2184(3) 0.26418(18) 0.92121(12) 0.0277(7) Uani 1 1 d . . .
C15 C 0.0119(3) -0.00061(17) 0.41978(12) 0.0271(7) Uani 1 1 d . . .
C16 C 0.0123(3) -0.02625(18) 0.37022(11) 0.0260(7) Uani 1 1 d . . .
C17 C -0.0016(4) 0.02020(19) 0.33264(12) 0.0312(8) Uani 1 1 d . . .
H17A H -0.0032 0.0680 0.3383 0.050 Uiso 1 1 calc . . .
C18 C 0.0189(4) -0.09728(19) 0.36104(13) 0.0331(8) Uani 1 1 d . . .
H18A H 0.0313 -0.1284 0.3859 0.050 Uiso 1 1 calc . . .
C19 C -0.0130(4) -0.00491(18) 0.28656(13) 0.0354(9) Uani 1 1 d . . .
H19A H -0.0223 0.0259 0.2613 0.050 Uiso 1 1 calc . . .
C20 C 0.0074(4) -0.12241(18) 0.31541(13) 0.0349(9) Uani 1 1 d . . .
H20A H 0.0116 -0.1701 0.3095 0.050 Uiso 1 1 calc . . .
C21 C -0.0105(4) -0.07578(19) 0.27867(12) 0.0341(8) Uani 1 1 d . . .
C22 C -0.0035(4) -0.06709(19) 0.19451(12) 0.0362(9) Uani 1 1 d . . .
C23 C 0.1239(5) -0.0437(3) 0.18684(15) 0.0516(12) Uani 1 1 d . . .
H23A H 0.1907 -0.0514 0.2092 0.050 Uiso 1 1 calc . . .
C24 C -0.1046(4) -0.05688(19) 0.16230(14) 0.0348(9) Uani 1 1 d . . .
H24A H -0.1906 -0.0734 0.1682 0.050 Uiso 1 1 calc . . .
C25 C 0.1523(4) -0.0085(3) 0.14525(14) 0.0455(10) Uani 1 1 d . . .
H25A H 0.2389 0.0074 0.1396 0.050 Uiso 1 1 calc . . .
C26 C -0.0756(4) -0.0215(2) 0.12078(14) 0.0331(8) Uani 1 1 d . . .
H26A H -0.1429 -0.0144 0.0985 0.050 Uiso 1 1 calc . . .
C27 C 0.0525(4) 0.00340(19) 0.11201(12) 0.0293(7) Uani 1 1 d . . .
C28 C 0.0841(4) 0.0455(2) 0.06881(13) 0.0340(8) Uani 1 1 d . . .
N1 N -0.0032(4) 0.17360(18) 0.98614(13) 0.0432(8) Uani 1 1 d . . .
H1 H 0.0117 0.1250 0.9973 0.050 Uiso 1 1 d . . .
H2 H 0.0150 0.2043 1.0056 0.050 Uiso 1 1 d . . .
H3 H 0.0707 0.1782 0.9617 0.050 Uiso 1 1 d . . .
H4 H -0.0855 0.1552 0.9813 0.050 Uiso 1 1 d . . .

loop_
_atom_site_aniso_label
_atom_site_aniso_U_11
_atom_site_aniso_U_22
_atom_site_aniso_U_33
_atom_site_aniso_U_23
_atom_site_aniso_U_13
_atom_site_aniso_U_12
Yb1 0.02939(10) 0.02892(10) 0.01572(9) -0.00120(5) 0.00149(5) -0.00304(6)
O1 0.0346(14) 0.0459(15) 0.0265(13) -0.0096(11) -0.0002(11) 0.0011(12)
O2 0.0343(14) 0.0415(14) 0.0245(13) -0.0040(11) -0.0067(10) 0.0017(11)
O3 0.088(2) 0.0482(17) 0.0186(12) -0.0052(12) -0.0007(14) -0.0241(16)
O4 0.0529(17) 0.0357(14) 0.0324(14) 0.0071(12) 0.0068(12) 0.0031(12)
O5 0.0584(18) 0.0403(15) 0.0226(13) -0.0011(11) 0.0091(12) 0.0124(13)
O6 0.0388(15) 0.0348(13) 0.0256(13) -0.0060(11) -0.0011(11) -0.0035(11)
O7 0.0444(16) 0.0457(15) 0.0173(12) 0.0001(11) 0.0040(11) -0.0099(13)
O8 0.093(2) 0.0421(16) 0.0170(13) 0.0005(12) -0.0028(15) -0.0244(16)
O9 0.0385(16) 0.0590(18) 0.0378(16) 0.0048(14) 0.0110(13) -0.0090(13)
O10 0.0474(19) 0.079(2) 0.054(2) 0.0343(18) -0.0157(15) -0.0196(17)
O11 0.0366(14) 0.0478(16) 0.0305(13) -0.0105(13) -0.0047(12) 0.0046(13)
O12 0.0351(14) 0.0414(15) 0.0380(14) -0.0021(12) -0.0039(12) 0.0022(12)
C1 0.0333(19) 0.0360(19) 0.0191(16) -0.0023(14) 0.0033(14) -0.0051(15)
C2 0.0345(19) 0.0369(19) 0.0180(15) 0.0007(14) -0.0016(14) -0.0039(15)
C3 0.041(2) 0.046(2) 0.032(2) -0.0098(18) -0.0049(17) 0.0036(18)
C4 0.044(2) 0.072(3) 0.032(2) -0.021(2) -0.0079(18) 0.013(2)
C5 0.055(3) 0.041(2) 0.033(2) -0.0101(18) 0.0021(19) 0.001(2)
C6 0.045(3) 0.085(4) 0.037(2) -0.019(2) -0.018(2) 0.008(2)
C7 0.058(3) 0.045(2) 0.0167(16) -0.0053(15) -0.0010(17) -0.013(2)
C8 0.040(2) 0.0362(19) 0.0182(15) -0.0014(14) 0.0002(14) -0.0045(16)
C9 0.056(3) 0.0270(17) 0.0258(18) -0.0029(14) 0.0025(17) -0.0088(16)
C10 0.070(3) 0.036(2) 0.0262(18) -0.0114(16) -0.0022(19) -0.009(2)
C11 0.047(2) 0.0304(18) 0.0218(16) -0.0069(14) 0.0047(15) -0.0042(16)
C12 0.055(3) 0.0267(18) 0.0302(19) -0.0034(15) 0.0030(17) -0.0061(17)
C13 0.0285(18) 0.0307(17) 0.0216(15) -0.0029(13) 0.0011(14) 0.0023(14)
C14 0.0280(18) 0.0323(17) 0.0230(16) 0.0012(14) 0.0030(13) 0.0015(14)
C15 0.0240(17) 0.0374(19) 0.0199(16) -0.0021(14) 0.0019(12) -0.0038(15)
C16 0.0281(18) 0.0329(17) 0.0169(15) -0.0006(14) 0.0019(13) -0.0026(14)
C17 0.040(2) 0.0305(17) 0.0231(17) 0.0010(15) 0.0002(14) -0.0021(16)
C18 0.044(2) 0.0344(18) 0.0209(17) 0.0050(15) 0.0028(16) -0.0005(16)
C19 0.049(2) 0.036(2) 0.0208(17) 0.0067(15) -0.0023(15) -0.0042(18)
C20 0.052(2) 0.0286(18) 0.0235(18) -0.0015(14) 0.0039(16) -0.0018(17)
C21 0.047(2) 0.0380(19) 0.0178(16) -0.0008(15) 0.0006(15) -0.0086(17)
C22 0.056(3) 0.0342(19) 0.0185(17) -0.0037(14) 0.0029(16) -0.0080(18)
C23 0.047(2) 0.074(3) 0.034(2) 0.013(2) -0.0122(19) -0.001(2)
C24 0.041(2) 0.0303(18) 0.033(2) -0.0021(16) 0.0045(16) -0.0078(16)
C25 0.029(2) 0.073(3) 0.034(2) 0.009(2) -0.0017(17) -0.003(2)
C26 0.034(2) 0.0346(19) 0.0311(19) 0.0037(16) -0.0029(15) -0.0007(15)
C27 0.0316(18) 0.0348(19) 0.0215(17) 0.0002(14) 0.0030(14) 0.0014(15)
C28 0.040(2) 0.0371(19) 0.0255(18) 0.0000(16) 0.0010(15) -0.0028(16)
N1 0.042(2) 0.0414(19) 0.046(2) 0.0083(16) -0.0068(16) -0.0135(16)

loop_
_atom_type_symbol
_atom_type_description
_atom_type_scat_dispersion_real
_atom_type_scat_dispersion_imag
_atom_type_scat_source
C C 0.0033 0.0016 'International Tables Vol C Tables 4.2.6.8 and 6.1.1.4'
O O 0.0106 0.0060 'International Tables Vol C Tables 4.2.6.8 and 6.1.1.4'
Yb Yb -0.3850 5.5486 'International Tables Vol C Tables 4.2.6.8 and 6.1.1.4'
N N 0.0061 0.0033 'International Tables Vol C Tables 4.2.6.8 and 6.1.1.4'
H H 0.0000 0.0000 'International Tables Vol C Tables 4.2.6.8 and 6.1.1.4'

loop_
_geom_angle_atom_site_label_1
_geom_angle_atom_site_label_2
_geom_angle_atom_site_label_3
_geom_angle
_geom_angle_site_symmetry_1
_geom_angle_site_symmetry_3
_geom_angle_publ_flag
O7 Yb1 O5 170.33(10) 5_556 7_565 ?
O7 Yb1 O6 101.42(9) 5_556 . ?
O5 Yb1 O6 86.38(9) 7_565 . ?
O7 Yb1 O12 84.56(10) 5_556 . ?
O5 Yb1 O12 91.44(11) 7_565 . ?
O6 Yb1 O12 78.85(9) . . ?
O7 Yb1 O11 84.78(10) 5_556 . ?
O5 Yb1 O11 102.61(11) 7_565 . ?
O6 Yb1 O11 77.82(9) . . ?
O12 Yb1 O11 151.82(10) . . ?
O7 Yb1 O2 90.51(9) 5_556 . ?
O5 Yb1 O2 85.80(9) 7_565 . ?
O6 Yb1 O2 147.24(9) . . ?
O12 Yb1 O2 133.08(9) . . ?
O11 Yb1 O2 72.98(9) . . ?
O7 Yb1 O1 87.39(9) 5_556 . ?
O5 Yb1 O1 83.18(10) 7_565 . ?
O6 Yb1 O1 154.62(9) . . ?
O12 Yb1 O1 78.36(9) . . ?
O11 Yb1 O1 127.05(9) . . ?
O2 Yb1 O1 54.79(9) . . ?
O7 Yb1 C1 87.79(10) 5_556 . ?
O5 Yb1 C1 84.82(10) 7_565 . ?
O6 Yb1 C1 170.20(10) . . ?
O12 Yb1 C1 105.65(10) . . ?
O11 Yb1 C1 99.91(10) . . ?
O2 Yb1 C1 27.43(9) . . ?
O1 Yb1 C1 27.39(10) . . ?
O7 Yb1 C15 85.82(9) 5_556 . ?
O5 Yb1 C15 100.82(9) 7_565 . ?
O6 Yb1 C15 18.24(9) . . ?
O12 Yb1 C15 67.68(9) . . ?
O11 Yb1 C15 85.58(9) . . ?
O2 Yb1 C15 158.50(8) . . ?
O1 Yb1 C15 145.83(9) . . ?
C1 Yb1 C15 171.16(10) . . ?
O7 Yb1 H11B 86.5 5_556 . ?
O5 Yb1 H11B 98.7 7_565 . ?
O6 Yb1 H11B 94.2 . . ?
O12 Yb1 H11B 167.3 . . ?
O11 Yb1 H11B 17.2 . . ?
O2 Yb1 H11B 55.8 . . ?
O1 Yb1 H11B 110.2 . . ?
C1 Yb1 H11B 82.9 . . ?
C15 Yb1 H11B 102.8 . . ?
O7 Yb1 H11C 99.3 5_556 . ?
O5 Yb1 H11C 89.1 7_565 . ?
O6 Yb1 H11C 65.8 . . ?
O12 Yb1 H11C 144.5 . . ?
O11 Yb1 H11C 17.3 . . ?
O2 Yb1 H11C 82.3 . . ?
O1 Yb1 H11C 136.8 . . ?
C1 Yb1 H11C 109.7 . . ?
C15 Yb1 H11C 77.4 . . ?
H11B Yb1 H11C 29.5 . . ?
O7 Yb1 H12B 85.2 5_556 . ?
O5 Yb1 H12B 88.4 7_565 . ?
O6 Yb1 H12B 95.8 . . ?
O12 Yb1 H12B 17.4 . . ?
O11 Yb1 H12B 166.7 . . ?
O2 Yb1 H12B 115.7 . . ?
O1 Yb1 H12B 61.0 . . ?
C1 Yb1 H12B 88.3 . . ?
C15 Yb1 H12B 85.1 . . ?
H11B Yb1 H12B 168.1 . . ?
H11C Yb1 H12B 161.5 . . ?
O7 Yb1 H12C 69.0 5_556 . ?
O5 Yb1 H12C 108.1 7_565 . ?
O6 Yb1 H12C 75.0 . . ?
O12 Yb1 H12C 17.6 . . ?
O11 Yb1 H12C 137.1 . . ?
O2 Yb1 H12C 137.4 . . ?
O1 Yb1 H12C 86.3 . . ?
C1 Yb1 H12C 111.9 . . ?
C15 Yb1 H12C 60.0 . . ?
H11B Yb1 H12C 150.1 . . ?
H11C Yb1 H12C 136.0 . . ?
H12B Yb1 H12C 29.9 . . ?
C1 O1 Yb1 92.5(2) . . ?
C1 O2 Yb1 93.0(2) . . ?
C8 O3 C7 119.6(3) . . ?
C14 O5 Yb1 159.7(3) . 7_566 ?
C15 O6 Yb1 127.7(2) . . ?
C15 O7 Yb1 164.9(2) . 5_556 ?
C21 O8 C22 118.1(3) . . ?
Yb1 O11 H11B 109.9 . . ?
Yb1 O11 H11C 109.6 . . ?
H11B O11 H11C 107.6 . . ?
Yb1 O12 H12B 109.7 . . ?
Yb1 O12 H12C 109.4 . . ?
H12B O12 H12C 108.1 . . ?
O1 C1 O2 119.5(3) . . ?
O1 C1 C2 120.1(3) . . ?
O2 C1 C2 120.4(3) . . ?
O1 C1 Yb1 60.09(18) . . ?
O2 C1 Yb1 59.53(18) . . ?
C2 C1 Yb1 174.8(2) . . ?
C3 C2 C4 119.3(3) . . ?
C3 C2 C1 120.0(3) . . ?
C4 C2 C1 120.6(3) . . ?
C2 C3 C5 120.2(4) . . ?
C2 C3 H3A 119.9 . . ?
C5 C3 H3A 119.9 . . ?
C6 C4 C2 120.2(4) . . ?
C6 C4 H4A 119.9 . . ?
C2 C4 H4A 119.9 . . ?
C7 C5 C3 119.8(4) . . ?
C7 C5 H5A 120.1 . . ?
C3 C5 H5A 120.1 . . ?
C7 C6 C4 119.7(4) . . ?
C7 C6 H6A 120.2 . . ?
C4 C6 H6A 120.2 . . ?
C6 C7 C5 120.9(4) . . ?
C6 C7 O3 120.7(4) . . ?
C5 C7 O3 118.3(4) . . ?
O3 C8 C10 124.4(3) . . ?
O3 C8 C9 115.2(3) . . ?
C10 C8 C9 120.4(3) . . ?
C11 C9 C8 120.0(3) . . ?
C11 C9 H9A 120.0 . . ?
C8 C9 H9A 120.0 . . ?
C8 C10 C12 119.1(3) . . ?
C8 C10 H10A 120.5 . . ?
C12 C10 H10A 120.5 . . ?
C9 C11 C13 120.7(3) . . ?
C9 C11 H11A 119.7 . . ?
C13 C11 H11A 119.7 . . ?
C10 C12 C13 121.0(3) . . ?
C10 C12 H12A 119.5 . . ?
C13 C12 H12A 119.5 . . ?
C11 C13 C12 118.8(3) . . ?
C11 C13 C14 121.5(3) . . ?
C12 C13 C14 119.8(3) . . ?
O4 C14 O5 123.4(3) . . ?
O4 C14 C13 119.4(3) . . ?
O5 C14 C13 117.2(3) . . ?
O6 C15 O7 122.7(3) . . ?
O6 C15 C16 119.2(3) . . ?
O7 C15 C16 118.0(3) . . ?
O6 C15 Yb1 34.07(16) . . ?
O7 C15 Yb1 90.3(2) . . ?
C16 C15 Yb1 150.2(2) . . ?
C18 C16 C17 119.3(3) . . ?
C18 C16 C15 120.1(3) . . ?
C17 C16 C15 120.5(3) . . ?
C16 C17 C19 120.0(3) . . ?
C16 C17 H17A 120.0 . . ?
C19 C17 H17A 120.0 . . ?
C20 C18 C16 120.8(3) . . ?
C20 C18 H18A 119.6 . . ?
C16 C18 H18A 119.6 . . ?
C21 C19 C17 119.4(3) . . ?
C21 C19 H19A 120.3 . . ?
C17 C19 H19A 120.3 . . ?
C18 C20 C21 119.1(3) . . ?
C18 C20 H20A 120.4 . . ?
C21 C20 H20A 120.4 . . ?
C19 C21 C20 121.3(3) . . ?
C19 C21 O8 123.5(3) . . ?
C20 C21 O8 115.1(3) . . ?
C23 C22 C24 122.2(4) . . ?
C23 C22 O8 120.7(4) . . ?
C24 C22 O8 117.1(4) . . ?
C22 C23 C25 119.0(4) . . ?
C22 C23 H23A 120.5 . . ?
C25 C23 H23A 120.5 . . ?
C22 C24 C26 118.5(3) . . ?
C22 C24 H24A 120.7 . . ?
C26 C24 H24A 120.7 . . ?
C23 C25 C27 120.5(4) . . ?
C23 C25 H25A 119.7 . . ?
C27 C25 H25A 119.7 . . ?
C24 C26 C27 120.8(3) . . ?
C24 C26 H26A 119.6 . . ?
C27 C26 H26A 119.6 . . ?
C26 C27 C25 118.9(3) . . ?
C26 C27 C28 121.7(3) . . ?
C25 C27 C28 119.3(3) . . ?
O9 C28 O10 123.8(4) . . ?
O9 C28 C27 119.0(3) . . ?
O10 C28 C27 117.2(3) . . ?
H1 N1 H2 115.1 . . ?
H1 N1 H3 100.8 . . ?
H2 N1 H3 103.4 . . ?
H1 N1 H4 79.5 . . ?
H2 N1 H4 125.4 . . ?
H3 N1 H4 126.3 . . ?

loop_
_geom_bond_atom_site_label_1
_geom_bond_atom_site_label_2
_geom_bond_distance
_geom_bond_site_symmetry_2
_geom_bond_publ_flag
Yb1 O7 2.160(2) 5_556 ?
Yb1 O5 2.169(3) 7_565 ?
Yb1 O6 2.250(2) . ?
Yb1 O12 2.275(3) . ?
Yb1 O11 2.317(3) . ?
Yb1 O2 2.375(3) . ?
Yb1 O1 2.388(2) . ?
Yb1 C1 2.752(3) . ?
Yb1 C15 3.178(3) . ?
Yb1 H11B 2.7294 . ?
Yb1 H11C 2.7294 . ?
Yb1 H12B 2.6868 . ?
Yb1 H12C 2.6868 . ?
O1 C1 1.267(4) . ?
O2 C1 1.270(4) . ?
O3 C8 1.380(4) . ?
O3 C7 1.393(4) . ?
O4 C14 1.244(4) . ?
O5 C14 1.267(4) . ?
O5 Yb1 2.169(2) 7_566 ?
O6 C15 1.257(4) . ?
O7 C15 1.263(4) . ?
O7 Yb1 2.160(2) 5_556 ?
O8 C21 1.383(4) . ?
O8 C22 1.396(4) . ?
O9 C28 1.244(4) . ?
O10 C28 1.255(5) . ?
O11 H11B 0.8571 . ?
O11 H11C 0.8631 . ?
O12 H12B 0.8540 . ?
O12 H12C 0.8609 . ?
C1 C2 1.485(5) . ?
C2 C3 1.377(5) . ?
C2 C4 1.384(5) . ?
C3 C5 1.380(5) . ?
C3 H3A 0.9300 . ?
C4 C6 1.378(6) . ?
C4 H4A 0.9300 . ?
C5 C7 1.365(6) . ?
C5 H5A 0.9300 . ?
C6 C7 1.364(6) . ?
C6 H6A 0.9300 . ?
C8 C10 1.380(5) . ?
C8 C9 1.381(5) . ?
C9 C11 1.373(5) . ?
C9 H9A 0.9300 . ?
C10 C12 1.384(5) . ?
C10 H10A 0.9300 . ?
C11 C13 1.384(5) . ?
C11 H11A 0.9300 . ?
C12 C13 1.387(5) . ?
C12 H12A 0.9300 . ?
C13 C14 1.498(4) . ?
C15 C16 1.484(5) . ?
C16 C18 1.387(5) . ?
C16 C17 1.392(5) . ?
C17 C19 1.392(5) . ?
C17 H17A 0.9300 . ?
C18 C20 1.381(5) . ?
C18 H18A 0.9300 . ?
C19 C21 1.377(5) . ?
C19 H19A 0.9300 . ?
C20 C21 1.381(5) . ?
C20 H20A 0.9300 . ?
C22 C23 1.365(6) . ?
C22 C24 1.372(5) . ?
C23 C25 1.384(6) . ?
C23 H23A 0.9300 . ?
C24 C26 1.385(5) . ?
C24 H24A 0.9300 . ?
C25 C27 1.387(5) . ?
C25 H25A 0.9300 . ?
C26 C27 1.387(5) . ?
C26 H26A 0.9300 . ?
C27 C28 1.496(5) . ?
N1 H1 0.9937 . ?
N1 H2 0.8252 . ?
N1 H3 1.0139 . ?
N1 H4 0.9039 . ?
